data_2239649
loop_
_publ_author_name
'Grassl, Tobias'
'Korber, Nikolaus'

_publ_section_title
;
 Tetraammineplatinum(II) dichloride ammonia tetrasolvate
;
_journal_coeditor_code PK2522
_journal_issue 7
_journal_name_full 'Acta Crystallographica Section E Structure Reports Online'
_journal_page_first i31
_journal_paper_doi 10.1107/S1600536814012343
_journal_volume 70
_journal_year 2014
_chemical_formula_iupac '[Pt (N H3)4] Cl2, 4N H3'
_chemical_formula_moiety 'H12 N4 Pt 2+, 2(Cl -), 4(H3 N)'
_chemical_formula_sum 'Cl2 H24 N8 Pt'
_chemical_formula_weight 402.25
_chemical_name_systematic
;
Tetraammineplatinum(II) dichloride ammonia tetrasolvate
;
_space_group_crystal_system monoclinic
_space_group_IT_number 14
_space_group_name_Hall '-P 2yn'
_space_group_name_H-M_alt 'P 1 21/n 1'
_symmetry_space_group_name_Hall '-P 2yn'
_symmetry_space_group_name_H-M 'P 1 21/n 1'
_atom_sites_solution_hydrogens geom
_atom_sites_solution_primary iterative
_atom_sites_solution_secondary difmap
_audit_creation_method
;
Olex2 1.2-beta
;
_cell_angle_alpha 90.00
_cell_angle_beta 100.975(3)
_cell_angle_gamma 90.00
_cell_formula_units_Z 2
_cell_length_a 7.6641(2)
_cell_length_b 10.1601(3)
_cell_length_c 8.7797(2)
_cell_measurement_reflns_used 9522
_cell_measurement_temperature 123
_cell_measurement_theta_max 30.5475
_cell_measurement_theta_min 3.0931
_cell_volume 671.15(3)
_computing_cell_refinement 'CrysAlis PRO (Agilent, 2012)'
_computing_data_collection 'CrysAlis PRO (Agilent, 2012)'
_computing_data_reduction 'CrysAlis PRO (Agilent, 2012)'
_computing_molecular_graphics 'DIAMOND (Brandenburg & Putz, 2012)'
_computing_publication_material 'OLEX2 (Dolomanov <i>et al.</i>, 2009)'
_computing_structure_refinement 'SHELXL97 (Sheldrick, 2008)'
_computing_structure_solution 'olex2.solve (Bourhis <i>et al.</i>, 2014)'
_diffrn_ambient_temperature 123
_diffrn_measured_fraction_theta_full 1.000
_diffrn_measured_fraction_theta_max 1.000
_diffrn_measurement_device_type 'Agilent Xcalibur (Ruby, Gemini ultra)'
_diffrn_measurement_method 'phi and omega scans'
_diffrn_radiation_monochromator graphite
_diffrn_radiation_type MoK\a
_diffrn_radiation_wavelength 0.71073
_diffrn_reflns_av_R_equivalents 0.0217
_diffrn_reflns_limit_h_max 9
_diffrn_reflns_limit_h_min -9
_diffrn_reflns_limit_k_max 12
_diffrn_reflns_limit_k_min -12
_diffrn_reflns_limit_l_max 10
_diffrn_reflns_limit_l_min -10
_diffrn_reflns_number 14167
_diffrn_reflns_theta_full 26.37
_diffrn_reflns_theta_max 26.37
_diffrn_reflns_theta_min 3.10
_diffrn_standards_decay_% 0
_diffrn_standards_interval_count 0
_diffrn_standards_interval_time 0
_diffrn_standards_number 0
_exptl_absorpt_coefficient_mu 10.825
_exptl_absorpt_correction_T_max 0.462
_exptl_absorpt_correction_T_min 0.162
_exptl_absorpt_correction_type analytical
_exptl_absorpt_process_details
;
[CrysAlis PRO (Agilent, 2012), using a multi-faceted crystal
model based on expressions derived by Clark & Reid (1995)]
;
_exptl_crystal_colour 'clear light colourless'
_exptl_crystal_density_diffrn 1.991
_exptl_crystal_density_method 'not measured'
_exptl_crystal_description block
_exptl_crystal_F_000 384
_exptl_crystal_size_max 0.2
_exptl_crystal_size_mid 0.1
_exptl_crystal_size_min 0.1
_refine_diff_density_max 0.442
_refine_diff_density_min -0.290
_refine_ls_extinction_method none
_refine_ls_goodness_of_fit_ref 1.115
_refine_ls_hydrogen_treatment refall
_refine_ls_matrix_type full
_refine_ls_number_parameters 100
_refine_ls_number_reflns 1368
_refine_ls_number_restraints 0
_refine_ls_restrained_S_all 1.115
_refine_ls_R_factor_all 0.0097
_refine_ls_R_factor_gt 0.0087
_refine_ls_shift/su_max 0.001
_refine_ls_shift/su_mean 0.000
_refine_ls_structure_factor_coef Fsqd
_refine_ls_weighting_details 'calc w=1/[\s^2^(Fo^2^)+(0.0076P)^2^+0.3355P] where P=(Fo^2^+2Fc^2^)/3'
_refine_ls_weighting_scheme calc
_refine_ls_wR_factor_gt 0.0201
_refine_ls_wR_factor_ref 0.0205
_reflns_number_gt 1276
_reflns_number_total 1368
_reflns_threshold_expression I>2\s(I)
_cod_data_source_file pk2522sup1.cif
_cod_data_source_block I
_cod_original_formula_sum 'Cl2 H24 N8 Pt1'
_cod_database_code 2239649
_cod_database_fobs_code 2239649

loop_
_space_group_symop_id
_space_group_symop_operation_xyz
1 'x, y, z'
2 '-x+1/2, y+1/2, -z+1/2'
3 '-x, -y, -z'
4 'x-1/2, -y-1/2, z-1/2'

loop_
_atom_site_type_symbol
_atom_site_label
_atom_site_fract_x
_atom_site_fract_y
_atom_site_fract_z
_atom_site_U_iso_or_equiv
_atom_site_adp_type
_atom_site_calc_flag
_atom_site_occupancy
Pt Pt1 1.0000 0.5000 0.5000 0.01239(4) Uani d 1
Cl Cl1 0.40589(5) 0.33782(4) 0.26730(5) 0.01904(8) Uani d 1
N N1 0.9576(2) 0.48294(16) 0.72243(19) 0.0173(3) Uani d 1
N N2 0.8502(2) 0.33479(16) 0.43520(18) 0.0178(3) Uani d 1
N N3 0.7320(2) 0.4290(2) 0.0434(2) 0.0277(4) Uani d 1
N N4 0.5205(3) 0.6754(2) 0.3118(2) 0.0328(4) Uani d 1
H H2A 0.740(3) 0.352(2) 0.405(2) 0.030(6) Uiso d 1
H H2B 0.857(3) 0.282(2) 0.511(3) 0.028(6) Uiso d 1
H H1A 0.941(3) 0.398(2) 0.747(2) 0.024(5) Uiso d 1
H H4A 0.577(4) 0.675(3) 0.410(4) 0.073(10) Uiso d 1
H H1B 0.858(3) 0.526(2) 0.732(3) 0.034(6) Uiso d 1
H H2C 0.887(3) 0.291(2) 0.364(3) 0.028(6) Uiso d 1
H H3A 0.648(3) 0.406(3) 0.086(3) 0.043(7) Uiso d 1
H H4B 0.509(4) 0.586(4) 0.293(4) 0.078(10) Uiso d 1
H H4C 0.428(6) 0.714(5) 0.315(5) 0.140(19) Uiso d 1
H H1C 1.050(4) 0.5111(19) 0.792(3) 0.029(6) Uiso d 1
H H3B 0.688(4) 0.486(2) -0.021(4) 0.049(9) Uiso d 1
H H3C 0.752(3) 0.360(3) -0.014(3) 0.058(8) Uiso d 1

loop_
_atom_site_aniso_label
_atom_site_aniso_U_11
_atom_site_aniso_U_22
_atom_site_aniso_U_33
_atom_site_aniso_U_12
_atom_site_aniso_U_13
_atom_site_aniso_U_23
Pt1 0.01155(5) 0.01255(5) 0.01316(6) 0.00056(3) 0.00256(3) 0.00081(3)
Cl1 0.01979(18) 0.01656(19) 0.0203(2) 0.00148(17) 0.00270(15) -0.00201(17)
N1 0.0185(8) 0.0176(8) 0.0165(8) 0.0000(6) 0.0049(7) 0.0015(6)
N2 0.0181(8) 0.0173(8) 0.0177(8) -0.0025(6) 0.0026(6) 0.0012(7)
N3 0.0256(9) 0.0332(10) 0.0227(9) 0.0001(8) 0.0003(7) 0.0057(8)
N4 0.0483(11) 0.0238(10) 0.0252(10) -0.0071(9) 0.0041(8) 0.0005(8)

loop_
_atom_type_symbol
_atom_type_description
_atom_type_scat_dispersion_real
_atom_type_scat_dispersion_imag
_atom_type_scat_source
N N 0.0061 0.0033 'International Tables Vol C Tables 4.2.6.8 and 6.1.1.4'
H H 0.0000 0.0000 'International Tables Vol C Tables 4.2.6.8 and 6.1.1.4'
Cl Cl 0.1484 0.1585 'International Tables Vol C Tables 4.2.6.8 and 6.1.1.4'
Pt Pt -1.7033 8.3905 'International Tables Vol C Tables 4.2.6.8 and 6.1.1.4'

loop_
_geom_angle_atom_site_label_1
_geom_angle_atom_site_label_2
_geom_angle_atom_site_label_3
_geom_angle_site_symmetry_1
_geom_angle_site_symmetry_3
_geom_angle
N1 Pt1 N1 3_766 . 179.999(15)
N1 Pt1 N2 . 3_766 89.24(6)
N1 Pt1 N2 3_766 3_766 90.76(6)
N1 Pt1 N2 3_766 . 89.24(6)
N1 Pt1 N2 . . 90.76(6)
N2 Pt1 N2 . 3_766 180.00(7)
Pt1 N1 H1A . . 111.1(13)
Pt1 N1 H1B . . 109.9(16)
Pt1 N1 H1C . . 111.9(16)
H1A N1 H1B . . 106.9(19)
H1A N1 H1C . . 105.9(18)
H1B N1 H1C . . 111(2)
Pt1 N2 H2A . . 112.9(14)
Pt1 N2 H2B . . 110.5(14)
Pt1 N2 H2C . . 112.5(14)
H2A N2 H2B . . 106.4(19)
H2A N2 H2C . . 108.9(19)
H2B N2 H2C . . 105(2)
H3A N3 H3B . . 105(3)
H3A N3 H3C . . 105(2)
H3B N3 H3C . . 105(2)
H4A N4 H4B . . 100(3)
H4A N4 H4C . . 103(3)
H4B N4 H4C . . 115(4)

loop_
_geom_bond_atom_site_label_1
_geom_bond_atom_site_label_2
_geom_bond_site_symmetry_2
_geom_bond_distance
Pt1 N1 . 2.0471(16)
Pt1 N1 3_766 2.0471(16)
Pt1 N2 3_766 2.0519(15)
Pt1 N2 . 2.0519(15)
N1 H1A . 0.91(2)
N1 H1B . 0.90(3)
N1 H1C . 0.89(3)
N2 H2A . 0.85(2)
N2 H2B . 0.85(2)
N2 H2C . 0.86(2)
N3 H3A . 0.84(3)
N3 H3B . 0.83(3)
N3 H3C . 0.90(3)
N4 H4A . 0.89(3)
N4 H4B . 0.93(4)
N4 H4C . 0.82(5)

loop_
_geom_hbond_atom_site_label_D
_geom_hbond_atom_site_label_H
_geom_hbond_atom_site_label_A
_geom_hbond_site_symmetry_A
_geom_hbond_distance_DH
_geom_hbond_distance_HA
_geom_hbond_distance_DA
_geom_hbond_angle_DHA
N2 H2A Cl1 . 0.85(2) 2.62(2) 3.4437(16) 162.8(19)
N2 H2B Cl1 4_666 0.85(2) 2.52(2) 3.3594(17) 169.0(19)
N1 H1A Cl1 4_666 0.91(2) 2.42(2) 3.3155(17) 170.2(17)
N4 H4A Cl1 3_666 0.89(3) 2.81(3) 3.6330(19) 154(2)
N1 H1B Cl1 3_666 0.90(3) 2.45(3) 3.3440(17) 173(2)
N2 H2C N4 2_645 0.86(2) 2.16(2) 3.020(2) 178(2)
N3 H3A Cl1 . 0.84(3) 2.75(3) 3.583(2) 171(2)
N4 H4B Cl1 . 0.93(4) 2.64(4) 3.544(2) 166(3)
N4 H4C Cl1 2 0.82(5) 2.82(5) 3.608(2) 163(4)
N1 H1C N3 3_766 0.89(3) 2.08(3) 2.970(2) 178.1(19)
N3 H3B Cl1 3_665 0.83(3) 2.80(3) 3.616(2) 168(3)
